data_7715908
loop_
_publ_author_name
'&#x160;koch, Karel'
'Antala, Jakub'
'C&#xed;sa&#x159;ov&#xe1;, Ivana'
'&#x160;t&#x11b;pni&#x10d;ka, Petr'

_publ_section_title
;
 Synthesis and catalytic properties of palladium(II) complexes with
 P,&#x3c0;-chelating ferrocene phosphinoallyl ligands and their
 non-tethered analogues.
;
_journal_issue 20
_journal_name_full 'Dalton transactions (Cambridge, England : 2003)'
_journal_page_first 8722
_journal_page_last 8731
_journal_paper_doi 10.1039/d4dt00961d
_journal_volume 53
_journal_year 2024
_chemical_formula_moiety 'C25 H22 Cl Fe P Pd'
_chemical_formula_sum 'C25 H22 Cl Fe P Pd'
_chemical_formula_weight 551.09
_space_group_crystal_system monoclinic
_space_group_IT_number 14
_space_group_name_Hall '-P 2ybc'
_space_group_name_H-M_alt 'P 1 21/c 1'
_atom_sites_solution_hydrogens mixed
_atom_sites_solution_primary direct
_atom_sites_solution_secondary difmap
_audit_creation_method SHELXL-2014/7
_audit_update_record
;
2024-02-05 deposited with the CCDC.	2024-05-01 downloaded from the CCDC.
;
_cell_angle_alpha 90
_cell_angle_beta 100.978(2)
_cell_angle_gamma 90
_cell_formula_units_Z 4
_cell_length_a 11.4818(8)
_cell_length_b 9.5626(6)
_cell_length_c 19.8586(13)
_cell_measurement_reflns_used 9914
_cell_measurement_temperature 150(2)
_cell_measurement_theta_max 27.52
_cell_measurement_theta_min 2.37
_cell_volume 2140.5(2)
_computing_cell_refinement 'SAINT V8.37A (Bruker AXS Inc., 2015)'
_computing_data_collection 'Bruker Instrument Service vV6.2.3'
_computing_data_reduction 'SAINT V8.37A (Bruker AXS Inc., 2015)'
_computing_molecular_graphics 'PLATON (Spek, 2013)'
_computing_publication_material 'PLATON (Spek, 2013)'
_computing_structure_refinement 'SHELXL-2014 (Sheldrick, 2014)'
_computing_structure_solution SHELXT-2014
_diffrn_ambient_temperature 150(2)
_diffrn_measured_fraction_theta_full 0.998
_diffrn_measured_fraction_theta_max 0.997
_diffrn_measurement_device_type 'Bruker D8 VENTURE Kappa Duo PHOTON 100 CMOS'
_diffrn_measurement_method '\f and \w scans'
_diffrn_radiation_monochromator 'Quazar Mo multilayer optic'
_diffrn_radiation_source 'I\mS micro-focus sealed tube'
_diffrn_radiation_type MoK\a
_diffrn_radiation_wavelength 0.71073
_diffrn_reflns_av_R_equivalents 0.0324
_diffrn_reflns_av_unetI/netI 0.0206
_diffrn_reflns_Laue_measured_fraction_full 0.998
_diffrn_reflns_Laue_measured_fraction_max 0.997
_diffrn_reflns_limit_h_max 14
_diffrn_reflns_limit_h_min -14
_diffrn_reflns_limit_k_max 12
_diffrn_reflns_limit_k_min -12
_diffrn_reflns_limit_l_max 25
_diffrn_reflns_limit_l_min -25
_diffrn_reflns_number 34775
_diffrn_reflns_point_group_measured_fraction_full 0.998
_diffrn_reflns_point_group_measured_fraction_max 0.997
_diffrn_reflns_theta_full 25.242
_diffrn_reflns_theta_max 27.509
_diffrn_reflns_theta_min 2.372
_exptl_absorpt_coefficient_mu 1.727
_exptl_absorpt_correction_T_max 0.78
_exptl_absorpt_correction_T_min 0.59
_exptl_absorpt_correction_type numerical
_exptl_absorpt_process_details 'SADABS-2016/2 - Bruker AXS'
_exptl_crystal_colour orange
_exptl_crystal_density_diffrn 1.710
_exptl_crystal_description prism
_exptl_crystal_F_000 1104
_exptl_crystal_size_max 0.29
_exptl_crystal_size_mid 0.16
_exptl_crystal_size_min 0.15
_refine_diff_density_max 1.255
_refine_diff_density_min -0.772
_refine_diff_density_rms 0.075
_refine_ls_extinction_method none
_refine_ls_goodness_of_fit_ref 1.056
_refine_ls_hydrogen_treatment constr
_refine_ls_matrix_type full
_refine_ls_number_parameters 262
_refine_ls_number_reflns 4909
_refine_ls_number_restraints 18
_refine_ls_restrained_S_all 1.112
_refine_ls_R_factor_all 0.0330
_refine_ls_R_factor_gt 0.0281
_refine_ls_shift/su_max 0.002
_refine_ls_shift/su_mean 0.000
_refine_ls_structure_factor_coef Fsqd
_refine_ls_weighting_details 'w=1/[\s^2^(Fo^2^)+(0.0246P)^2^+3.0108P] where P=(Fo^2^+2Fc^2^)/3'
_refine_ls_weighting_scheme calc
_refine_ls_wR_factor_gt 0.0642
_refine_ls_wR_factor_ref 0.0669
_reflns_Friedel_coverage 0.000
_reflns_number_gt 4403
_reflns_number_total 4909
_reflns_threshold_expression 'I > 2\s(I)'
_cod_data_source_file d4dt00961d2.cif
_cod_data_source_block mo_ks659
_cod_depositor_comments 'Adding full bibliography for 7715908--7715909.cif.'
_cod_original_sg_symbol_H-M 'P 21/c'
_cod_database_code 7715908
_shelx_shelxl_version_number 2014/7
_shelx_space_group_comment
;
The symmetry employed for this shelxl refinement is uniquely defined
by the following loop, which should always be used as a source of
symmetry information in preference to the above space-group names.
They are only intended as comments.
;
_shelx_estimated_absorpt_t_min 0.634
_shelx_estimated_absorpt_t_max 0.782

loop_
_space_group_symop_operation_xyz
'x, y, z'
'-x, y+1/2, -z+1/2'
'-x, -y, -z'
'x, -y-1/2, z-1/2'

loop_
_atom_site_label
_atom_site_type_symbol
_atom_site_fract_x
_atom_site_fract_y
_atom_site_fract_z
_atom_site_U_iso_or_equiv
_atom_site_adp_type
_atom_site_occupancy
_atom_site_site_symmetry_order
_atom_site_calc_flag
_atom_site_refinement_flags_posn
_atom_site_refinement_flags_adp
_atom_site_refinement_flags_occupancy
_atom_site_disorder_assembly
_atom_site_disorder_group
Pd Pd 0.81299(2) 0.46659(2) 0.45547(2) 0.02807(6) Uani 1 1 d . . . . .
P P 0.75440(5) 0.24320(6) 0.41560(3) 0.02431(12) Uani 1 1 d . . . . .
Fe Fe 0.68645(4) 0.15706(3) 0.56869(2) 0.03147(9) Uani 1 1 d . . . . .
Cl Cl 0.84009(8) 0.56367(7) 0.34989(4) 0.04853(19) Uani 1 1 d . . . . .
C1 C 0.7149(3) 0.3625(3) 0.58862(13) 0.0352(6) Uani 1 1 d . . . . .
C2 C 0.7393(4) 0.2838(3) 0.65066(15) 0.0540(8) Uani 1 1 d . U . . .
H2 H 0.8129 0.2774 0.6818 0.065 Uiso 1 1 calc R U . . .
C3 C 0.6295(4) 0.2159(3) 0.65655(18) 0.0634(10) Uani 1 1 d . U . . .
H3 H 0.6175 0.1558 0.6927 0.076 Uiso 1 1 calc R U . . .
C4 C 0.5435(3) 0.2542(3) 0.59930(18) 0.0539(8) Uani 1 1 d . U . . .
H4 H 0.4630 0.2247 0.5903 0.065 Uiso 1 1 calc R U . . .
C5 C 0.5956(3) 0.3422(3) 0.55816(15) 0.0395(6) Uani 1 1 d . . . . .
H5 H 0.5567 0.3822 0.5161 0.047 Uiso 1 1 calc R U . . .
C6 C 0.7398(2) 0.1145(2) 0.47989(12) 0.0273(5) Uani 1 1 d . . . . .
C7 C 0.8326(3) 0.0820(3) 0.53726(15) 0.0395(6) Uani 1 1 d . . . . .
H7 H 0.9095 0.1224 0.5467 0.047 Uiso 1 1 calc R U . . .
C8 C 0.7885(3) -0.0215(3) 0.57720(16) 0.0465(7) Uani 1 1 d . . . . .
H8 H 0.8311 -0.0620 0.6183 0.056 Uiso 1 1 calc R U . . .
C9 C 0.6715(3) -0.0539(3) 0.54583(13) 0.0383(6) Uani 1 1 d . . . . .
H9 H 0.6215 -0.1197 0.5622 0.046 Uiso 1 1 calc R U . . .
C10 C 0.6404(2) 0.0281(2) 0.48540(12) 0.0289(5) Uani 1 1 d . . . . .
H10 H 0.5665 0.0260 0.4542 0.035 Uiso 1 1 calc R U . . .
C11 C 0.8458(2) 0.1468(2) 0.36537(13) 0.0275(5) Uani 1 1 d . . . . .
C12 C 0.8443(2) 0.0009(3) 0.36338(15) 0.0350(6) Uani 1 1 d . . . . .
H12 H 0.7978 -0.0496 0.3899 0.042 Uiso 1 1 calc R U . . .
C13 C 0.9104(2) -0.0712(3) 0.32270(16) 0.0398(6) Uani 1 1 d . . . . .
H13 H 0.9080 -0.1704 0.3210 0.048 Uiso 1 1 calc R U . . .
C14 C 0.9794(2) 0.0014(3) 0.28488(15) 0.0374(6) Uani 1 1 d . . . . .
H14 H 1.0233 -0.0478 0.2564 0.045 Uiso 1 1 calc R U . . .
C15 C 0.9848(2) 0.1460(3) 0.28829(14) 0.0343(6) Uani 1 1 d . . . . .
H15 H 1.0338 0.1957 0.2630 0.041 Uiso 1 1 calc R U . . .
C16 C 0.9184(2) 0.2187(2) 0.32862(13) 0.0296(5) Uani 1 1 d . . . . .
H16 H 0.9228 0.3178 0.3310 0.036 Uiso 1 1 calc R U . . .
C17 C 0.6071(2) 0.2479(2) 0.36073(11) 0.0237(4) Uani 1 1 d . . . . .
C18 C 0.5373(2) 0.3669(2) 0.36166(12) 0.0289(5) Uani 1 1 d . . . . .
H18 H 0.5676 0.4439 0.3899 0.035 Uiso 1 1 calc R U . . .
C19 C 0.4239(2) 0.3741(3) 0.32175(14) 0.0350(6) Uani 1 1 d . . . . .
H19 H 0.3768 0.4554 0.3230 0.042 Uiso 1 1 calc R U . . .
C20 C 0.3798(2) 0.2624(3) 0.28010(13) 0.0334(5) Uani 1 1 d . . . . .
H20 H 0.3022 0.2667 0.2530 0.040 Uiso 1 1 calc R U . . .
C21 C 0.4490(2) 0.1446(3) 0.27803(13) 0.0328(5) Uani 1 1 d . . . . .
H21 H 0.4190 0.0686 0.2491 0.039 Uiso 1 1 calc R U . . .
C22 C 0.5617(2) 0.1370(2) 0.31788(12) 0.0291(5) Uani 1 1 d . . . . .
H22 H 0.6085 0.0557 0.3161 0.035 Uiso 1 1 calc R U . . .
C23 C 0.8089(3) 0.4461(3) 0.56439(16) 0.0437(7) Uani 1 1 d . . . . .
H23A H 0.8985 0.4261 0.5839 0.052 Uiso 1 1 d R U . . .
C24 C 0.7891(3) 0.5850(3) 0.54441(16) 0.0444(7) Uani 1 1 d . . . . .
H24M H 0.7032 0.6251 0.5387 0.053 Uiso 1 1 d R U . . .
C25 C 0.8666(3) 0.6585(3) 0.51315(17) 0.0442(7) Uani 1 1 d . . . . .
H25A H 0.9534 0.6424 0.5239 0.053 Uiso 1 1 d R U . . .
H25S H 0.8486 0.7441 0.4914 0.053 Uiso 1 1 d R U . . .

loop_
_atom_site_aniso_label
_atom_site_aniso_U_11
_atom_site_aniso_U_22
_atom_site_aniso_U_33
_atom_site_aniso_U_23
_atom_site_aniso_U_13
_atom_site_aniso_U_12
Pd 0.02657(10) 0.01510(9) 0.04337(12) -0.00377(7) 0.00873(8) 0.00296(6)
P 0.0283(3) 0.0147(2) 0.0313(3) -0.0018(2) 0.0092(2) 0.0041(2)
Fe 0.0522(2) 0.01843(16) 0.02319(17) -0.00061(13) 0.00579(15) 0.00526(15)
Cl 0.0693(5) 0.0222(3) 0.0608(5) 0.0092(3) 0.0294(4) 0.0072(3)
C1 0.0568(17) 0.0201(11) 0.0291(12) -0.0060(9) 0.0091(11) 0.0044(11)
C2 0.082(2) 0.0382(15) 0.0340(14) -0.0110(12) -0.0093(14) 0.0129(15)
C3 0.123(3) 0.0326(14) 0.0443(16) -0.0030(13) 0.0409(18) -0.0030(17)
C4 0.0674(19) 0.0409(15) 0.0600(18) -0.0192(14) 0.0288(16) -0.0005(14)
C5 0.0491(16) 0.0283(13) 0.0422(15) -0.0100(11) 0.0115(12) 0.0099(11)
C6 0.0352(13) 0.0169(10) 0.0301(12) -0.0028(9) 0.0071(10) 0.0065(9)
C7 0.0436(15) 0.0257(12) 0.0455(15) 0.0014(11) -0.0008(12) 0.0134(11)
C8 0.067(2) 0.0257(13) 0.0414(16) 0.0065(11) -0.0020(14) 0.0169(13)
C9 0.0653(19) 0.0175(11) 0.0336(13) 0.0028(10) 0.0135(13) 0.0069(11)
C10 0.0433(14) 0.0183(10) 0.0261(11) -0.0026(9) 0.0093(10) 0.0036(9)
C11 0.0289(12) 0.0185(10) 0.0364(13) -0.0028(9) 0.0096(10) 0.0062(9)
C12 0.0365(14) 0.0200(11) 0.0530(16) -0.0036(11) 0.0200(12) 0.0026(10)
C13 0.0388(15) 0.0220(12) 0.0629(18) -0.0113(12) 0.0201(13) 0.0035(10)
C14 0.0345(14) 0.0293(12) 0.0521(16) -0.0074(12) 0.0176(12) 0.0077(10)
C15 0.0337(13) 0.0298(12) 0.0424(14) 0.0027(11) 0.0148(11) 0.0049(10)
C16 0.0325(13) 0.0200(11) 0.0379(13) 0.0012(9) 0.0104(10) 0.0059(9)
C17 0.0309(12) 0.0185(10) 0.0237(11) 0.0018(8) 0.0106(9) 0.0028(8)
C18 0.0376(13) 0.0209(10) 0.0289(12) -0.0020(9) 0.0082(10) 0.0069(9)
C19 0.0396(14) 0.0294(12) 0.0361(13) 0.0009(10) 0.0080(11) 0.0124(11)
C20 0.0357(14) 0.0346(13) 0.0288(12) 0.0035(10) 0.0035(10) 0.0027(11)
C21 0.0424(14) 0.0277(12) 0.0276(12) -0.0015(10) 0.0046(10) -0.0023(10)
C22 0.0387(13) 0.0193(10) 0.0308(12) -0.0015(9) 0.0108(10) 0.0043(9)
C23 0.0451(16) 0.0365(14) 0.0468(16) -0.0107(12) 0.0018(13) 0.0031(12)
C24 0.0514(17) 0.0311(14) 0.0526(17) -0.0190(13) 0.0148(14) -0.0079(12)
C25 0.0452(16) 0.0236(12) 0.065(2) -0.0174(12) 0.0147(14) -0.0037(11)

loop_
_atom_type_symbol
_atom_type_description
_atom_type_scat_dispersion_real
_atom_type_scat_dispersion_imag
_atom_type_scat_source
C C 0.0033 0.0016 'International Tables Vol C Tables 4.2.6.8 and 6.1.1.4'
H H 0.0000 0.0000 'International Tables Vol C Tables 4.2.6.8 and 6.1.1.4'
Cl Cl 0.1484 0.1585 'International Tables Vol C Tables 4.2.6.8 and 6.1.1.4'
Fe Fe 0.3463 0.8444 'International Tables Vol C Tables 4.2.6.8 and 6.1.1.4'
P P 0.1023 0.0942 'International Tables Vol C Tables 4.2.6.8 and 6.1.1.4'
Pd Pd -0.9988 1.0072 'International Tables Vol C Tables 4.2.6.8 and 6.1.1.4'

loop_
_geom_angle_atom_site_label_1
_geom_angle_atom_site_label_2
_geom_angle_atom_site_label_3
_geom_angle
_geom_angle_site_symmetry_1
_geom_angle_site_symmetry_3
_geom_angle_publ_flag
C24 Pd C23 37.44(11) . . ?
C24 Pd C25 36.78(11) . . ?
C23 Pd C25 67.26(12) . . ?
C24 Pd P 133.21(8) . . ?
C23 Pd P 101.24(8) . . ?
C25 Pd P 168.46(9) . . ?
C24 Pd Cl 125.27(9) . . ?
C23 Pd Cl 160.89(8) . . ?
C25 Pd Cl 93.64(9) . . ?
P Pd Cl 97.85(2) . . ?
C6 P C11 100.50(11) . . ?
C6 P C17 103.79(11) . . ?
C11 P C17 104.41(11) . . ?
C6 P Pd 116.39(8) . . ?
C11 P Pd 119.24(8) . . ?
C17 P Pd 110.71(7) . . ?
C6 Fe C1 107.67(10) . . ?
C6 Fe C2 136.81(14) . . ?
C1 Fe C2 41.25(12) . . ?
C6 Fe C7 41.64(10) . . ?
C1 Fe C7 107.00(12) . . ?
C2 Fe C7 108.67(14) . . ?
C6 Fe C5 108.64(11) . . ?
C1 Fe C5 40.35(12) . . ?
C2 Fe C5 68.49(12) . . ?
C7 Fe C5 135.26(12) . . ?
C6 Fe C10 41.17(10) . . ?
C1 Fe C10 138.67(10) . . ?
C2 Fe C10 177.59(14) . . ?
C7 Fe C10 68.93(11) . . ?
C5 Fe C10 112.94(11) . . ?
C6 Fe C3 175.62(12) . . ?
C1 Fe C3 68.46(12) . . ?
C2 Fe C3 41.37(16) . . ?
C7 Fe C3 140.65(15) . . ?
C5 Fe C3 67.13(13) . . ?
C10 Fe C3 140.78(14) . . ?
C6 Fe C8 68.97(11) . . ?
C1 Fe C8 136.26(13) . . ?
C2 Fe C8 110.56(13) . . ?
C7 Fe C8 40.63(12) . . ?
C5 Fe C8 175.68(14) . . ?
C10 Fe C8 67.85(11) . . ?
C3 Fe C8 115.17(14) . . ?
C6 Fe C9 68.72(10) . . ?
C1 Fe C9 175.04(12) . . ?
C2 Fe C9 139.39(12) . . ?
C7 Fe C9 68.05(12) . . ?
C5 Fe C9 143.39(12) . . ?
C10 Fe C9 40.38(10) . . ?
C3 Fe C9 115.27(12) . . ?
C8 Fe C9 39.77(12) . . ?
C6 Fe C4 137.38(13) . . ?
C1 Fe C4 67.31(13) . . ?
C2 Fe C4 68.25(15) . . ?
C7 Fe C4 174.13(13) . . ?
C5 Fe C4 39.29(13) . . ?
C10 Fe C4 114.11(13) . . ?
C3 Fe C4 39.78(16) . . ?
C8 Fe C4 144.74(14) . . ?
C9 Fe C4 117.64(13) . . ?
C5 C1 C2 108.3(3) . . ?
C5 C1 C23 129.9(3) . . ?
C2 C1 C23 121.7(3) . . ?
C5 C1 Fe 70.85(15) . . ?
C2 C1 Fe 69.73(16) . . ?
C23 C1 Fe 123.86(19) . . ?
C1 C2 C3 106.1(3) . . ?
C1 C2 Fe 69.03(15) . . ?
C3 C2 Fe 70.33(18) . . ?
C1 C2 H2 127.0 . . ?
C3 C2 H2 127.0 . . ?
Fe C2 H2 125.3 . . ?
C4 C3 C2 107.9(3) . . ?
C4 C3 Fe 70.89(18) . . ?
C2 C3 Fe 68.30(18) . . ?
C4 C3 H3 126.1 . . ?
C2 C3 H3 126.1 . . ?
Fe C3 H3 126.3 . . ?
C5 C4 C3 108.6(3) . . ?
C5 C4 Fe 69.18(18) . . ?
C3 C4 Fe 69.3(2) . . ?
C5 C4 H4 125.7 . . ?
C3 C4 H4 125.7 . . ?
Fe C4 H4 127.4 . . ?
C4 C5 C1 109.0(3) . . ?
C4 C5 Fe 71.53(18) . . ?
C1 C5 Fe 68.80(15) . . ?
C4 C5 H5 125.5 . . ?
C1 C5 H5 125.5 . . ?
Fe C5 H5 125.8 . . ?
C10 C6 C7 107.2(2) . . ?
C10 C6 P 129.15(19) . . ?
C7 C6 P 123.6(2) . . ?
C10 C6 Fe 70.70(14) . . ?
C7 C6 Fe 69.70(15) . . ?
P C6 Fe 124.46(12) . . ?
C8 C7 C6 107.7(3) . . ?
C8 C7 Fe 70.84(18) . . ?
C6 C7 Fe 68.66(15) . . ?
C8 C7 H7 126.1 . . ?
C6 C7 H7 126.1 . . ?
Fe C7 H7 125.9 . . ?
C9 C8 C7 108.6(2) . . ?
C9 C8 Fe 70.43(15) . . ?
C7 C8 Fe 68.54(15) . . ?
C9 C8 H8 125.7 . . ?
C7 C8 H8 125.7 . . ?
Fe C8 H8 126.9 . . ?
C8 C9 C10 108.6(3) . . ?
C8 C9 Fe 69.80(15) . . ?
C10 C9 Fe 69.12(13) . . ?
C8 C9 H9 125.7 . . ?
C10 C9 H9 125.7 . . ?
Fe C9 H9 126.9 . . ?
C9 C10 C6 107.9(2) . . ?
C9 C10 Fe 70.50(14) . . ?
C6 C10 Fe 68.12(13) . . ?
C9 C10 H10 126.1 . . ?
C6 C10 H10 126.1 . . ?
Fe C10 H10 126.9 . . ?
C16 C11 C12 119.0(2) . . ?
C16 C11 P 120.04(17) . . ?
C12 C11 P 120.9(2) . . ?
C13 C12 C11 120.4(3) . . ?
C13 C12 H12 119.8 . . ?
C11 C12 H12 119.8 . . ?
C14 C13 C12 120.0(2) . . ?
C14 C13 H13 120.0 . . ?
C12 C13 H13 120.0 . . ?
C13 C14 C15 120.1(2) . . ?
C13 C14 H14 120.0 . . ?
C15 C14 H14 120.0 . . ?
C14 C15 C16 120.2(2) . . ?
C14 C15 H15 119.9 . . ?
C16 C15 H15 119.9 . . ?
C11 C16 C15 120.2(2) . . ?
C11 C16 H16 119.9 . . ?
C15 C16 H16 119.9 . . ?
C18 C17 C22 118.6(2) . . ?
C18 C17 P 118.74(18) . . ?
C22 C17 P 122.66(17) . . ?
C19 C18 C17 120.8(2) . . ?
C19 C18 H18 119.6 . . ?
C17 C18 H18 119.6 . . ?
C20 C19 C18 119.8(2) . . ?
C20 C19 H19 120.1 . . ?
C18 C19 H19 120.1 . . ?
C21 C20 C19 119.9(2) . . ?
C21 C20 H20 120.1 . . ?
C19 C20 H20 120.1 . . ?
C20 C21 C22 120.4(2) . . ?
C20 C21 H21 119.8 . . ?
C22 C21 H21 119.8 . . ?
C21 C22 C17 120.6(2) . . ?
C21 C22 H22 119.7 . . ?
C17 C22 H22 119.7 . . ?
C24 C23 C1 120.8(3) . . ?
C24 C23 Pd 70.43(18) . . ?
C1 C23 Pd 121.36(19) . . ?
C24 C23 H23A 112.1 . . ?
C1 C23 H23A 120.2 . . ?
Pd C23 H23A 100.3 . . ?
C25 C24 C23 122.1(3) . . ?
C25 C24 Pd 72.77(17) . . ?
C23 C24 Pd 72.13(17) . . ?
C25 C24 H24M 116.4 . . ?
C23 C24 H24M 118.8 . . ?
Pd C24 H24M 111.6 . . ?
C24 C25 Pd 70.45(15) . . ?
C24 C25 H25A 122.4 . . ?
Pd C25 H25A 98.9 . . ?
C24 C25 H25S 123.7 . . ?
Pd C25 H25S 118.6 . . ?
H25A C25 H25S 111.2 . . ?

loop_
_geom_bond_atom_site_label_1
_geom_bond_atom_site_label_2
_geom_bond_distance
_geom_bond_site_symmetry_2
_geom_bond_publ_flag
Pd C24 2.159(3) . ?
Pd C23 2.181(3) . ?
Pd C25 2.189(3) . ?
Pd P 2.3323(6) . ?
Pd Cl 2.3670(8) . ?
P C6 1.804(2) . ?
P C11 1.829(2) . ?
P C17 1.829(2) . ?
Fe C6 2.016(2) . ?
Fe C1 2.018(2) . ?
Fe C2 2.027(3) . ?
Fe C7 2.030(3) . ?
Fe C5 2.045(3) . ?
Fe C10 2.050(2) . ?
Fe C3 2.055(3) . ?
Fe C8 2.060(3) . ?
Fe C9 2.068(3) . ?
Fe C4 2.075(3) . ?
C1 C5 1.401(4) . ?
C1 C2 1.425(4) . ?
C1 C23 1.495(4) . ?
C2 C3 1.442(6) . ?
C2 H2 0.9500 . ?
C3 C4 1.405(6) . ?
C3 H3 0.9500 . ?
C4 C5 1.385(5) . ?
C4 H4 0.9500 . ?
C5 H5 0.9500 . ?
C6 C10 1.430(4) . ?
C6 C7 1.438(4) . ?
C7 C8 1.420(4) . ?
C7 H7 0.9500 . ?
C8 C9 1.404(4) . ?
C8 H8 0.9500 . ?
C9 C10 1.421(3) . ?
C9 H9 0.9500 . ?
C10 H10 0.9500 . ?
C11 C16 1.390(3) . ?
C11 C12 1.396(3) . ?
C12 C13 1.392(4) . ?
C12 H12 0.9500 . ?
C13 C14 1.378(4) . ?
C13 H13 0.9500 . ?
C14 C15 1.385(4) . ?
C14 H14 0.9500 . ?
C15 C16 1.392(3) . ?
C15 H15 0.9500 . ?
C16 H16 0.9500 . ?
C17 C18 1.394(3) . ?
C17 C22 1.397(3) . ?
C18 C19 1.392(4) . ?
C18 H18 0.9500 . ?
C19 C20 1.386(4) . ?
C19 H19 0.9500 . ?
C20 C21 1.383(4) . ?
C20 H20 0.9500 . ?
C21 C22 1.384(4) . ?
C21 H21 0.9500 . ?
C22 H22 0.9500 . ?
C23 C24 1.393(4) . ?
C23 H23A 1.0452 . ?
C24 C25 1.372(4) . ?
C24 H24M 1.0441 . ?
C25 H25A 0.9904 . ?
C25 H25S 0.9306 . ?
